data_4121938
loop_
_publ_author_name
'Curran, Dennis P.'
'Guthrie, David B.'
'Geib, Steven J.'

_publ_section_title
;
 How do analogous alpha-chloroenamides and alpha-iodoenamides give
 different product distributions in 5-endo radical cyclizations?
;
_journal_issue 26
_journal_name_full 'Journal of the American Chemical Society'
_journal_page_first 8437
_journal_page_last 8445
_journal_paper_doi 10.1021/ja8012962
_journal_volume 130
_journal_year 2008
_chemical_formula_moiety 'C15 H18 Cl N O'
_chemical_formula_sum 'C15 H18 Cl N O'
_chemical_formula_weight 263.75
_space_group_IT_number 4
_symmetry_cell_setting monoclinic
_symmetry_Int_Tables_number 4
_symmetry_space_group_name_Hall 'P 2yb'
_symmetry_space_group_name_H-M 'P 1 21 1'
_atom_sites_solution_hydrogens geom
_atom_sites_solution_primary direct
_atom_sites_solution_secondary difmap
_audit_creation_method SHELXL-97
_cell_angle_alpha 90.00
_cell_angle_beta 113.263(9)
_cell_angle_gamma 90.00
_cell_formula_units_Z 2
_cell_length_a 8.852(5)
_cell_length_b 9.106(5)
_cell_length_c 9.389(5)
_cell_measurement_reflns_used 999
_cell_measurement_temperature 295(2)
_cell_measurement_theta_max 25
_cell_measurement_theta_min 5
_cell_volume 695.3(7)
_computing_cell_refinement 'Bruker SMART'
_computing_data_collection 'Bruker SMART'
_computing_data_reduction 'Bruker SAINT'
_computing_molecular_graphics 'Bruker SHELXTL'
_computing_publication_material 'Bruker SHELXTL'
_computing_structure_refinement 'SHELXL-97 (Sheldrick, 1997)'
_computing_structure_solution 'SHELXS-97 (Sheldrick, 1990)'
_diffrn_ambient_temperature 295(2)
_diffrn_measured_fraction_theta_full 0.985
_diffrn_measured_fraction_theta_max 0.985
_diffrn_measurement_device_type 'CCD area detector'
_diffrn_measurement_method 'phi and omega scans'
_diffrn_radiation_monochromator graphite
_diffrn_radiation_probe x-ray
_diffrn_radiation_type MoK\a
_diffrn_radiation_wavelength 0.71073
_diffrn_reflns_av_R_equivalents 0.0354
_diffrn_reflns_av_sigmaI/netI 0.0511
_diffrn_reflns_limit_h_max 11
_diffrn_reflns_limit_h_min -11
_diffrn_reflns_limit_k_max 11
_diffrn_reflns_limit_k_min -11
_diffrn_reflns_limit_l_max 12
_diffrn_reflns_limit_l_min -12
_diffrn_reflns_number 6450
_diffrn_reflns_theta_full 27.50
_diffrn_reflns_theta_max 27.50
_diffrn_reflns_theta_min 2.50
_diffrn_source 'fine-focus sealed tube'
_diffrn_source_type 'Bruker AXS Smart Apex CDD'
_exptl_absorpt_coefficient_mu 0.263
_exptl_absorpt_correction_T_max 0.9844
_exptl_absorpt_correction_T_min 0.8820
_exptl_absorpt_correction_type multi-scan
_exptl_absorpt_process_details 'Bruker Sadabs'
_exptl_crystal_colour colorless
_exptl_crystal_density_diffrn 1.260
_exptl_crystal_density_method 'not measured'
_exptl_crystal_description plate
_exptl_crystal_F_000 280
_exptl_crystal_size_max 0.49
_exptl_crystal_size_mid 0.33
_exptl_crystal_size_min 0.06
_refine_diff_density_max 0.331
_refine_diff_density_min -0.193
_refine_diff_density_rms 0.044
_refine_ls_abs_structure_details 'Flack H D (1983), Acta Cryst. A39, 876-881, 1434 Friedel pairs'
_refine_ls_abs_structure_Flack 0.03(8)
_refine_ls_extinction_method none
_refine_ls_goodness_of_fit_ref 0.999
_refine_ls_hydrogen_treatment constr
_refine_ls_matrix_type full
_refine_ls_number_parameters 164
_refine_ls_number_reflns 3132
_refine_ls_number_restraints 1
_refine_ls_restrained_S_all 0.999
_refine_ls_R_factor_all 0.0643
_refine_ls_R_factor_gt 0.0511
_refine_ls_shift/su_max 0.000
_refine_ls_shift/su_mean 0.000
_refine_ls_structure_factor_coef Fsqd
_refine_ls_weighting_details 'calc w=1/[\s^2^(Fo^2^)+(0.0820P)^2^+0.0000P] where P=(Fo^2^+2Fc^2^)/3'
_refine_ls_weighting_scheme calc
_refine_ls_wR_factor_gt 0.1313
_refine_ls_wR_factor_ref 0.1386
_reflns_number_gt 2471
_reflns_number_total 3132
_reflns_threshold_expression >2sigma(I)
_cod_data_source_file dguth1.cif
_cod_data_source_block dguth1
_cod_original_cell_volume 695.2(6)
_cod_original_sg_symbol_H-M 'P 21'
_cod_database_code 4121938

loop_
_symmetry_equiv_pos_as_xyz
'x, y, z'
'-x, y+1/2, -z'

loop_
_atom_site_label
_atom_site_type_symbol
_atom_site_fract_x
_atom_site_fract_y
_atom_site_fract_z
_atom_site_U_iso_or_equiv
_atom_site_adp_type
_atom_site_occupancy
_atom_site_symmetry_multiplicity
_atom_site_calc_flag
_atom_site_refinement_flags
Cl Cl 0.75491(10) 0.74726(7) 0.65329(10) 0.0778(3) Uani 1 1 d .
O O 0.7614(3) 0.5602(2) 0.4044(2) 0.0684(5) Uani 1 1 d .
N N 0.8214(2) 0.3496(2) 0.5397(2) 0.0480(5) Uani 1 1 d .
C1 C 0.9909(3) 0.2263(4) 0.7891(3) 0.0644(7) Uani 1 1 d .
H1A H 1.0366 0.3139 0.8497 0.077 Uiso 1 1 calc R
H1B H 1.0634 0.1971 0.7391 0.077 Uiso 1 1 calc R
C2 C 0.9846(4) 0.1050(5) 0.8962(4) 0.0914(11) Uani 1 1 d .
H2A H 0.9779 0.0109 0.8456 0.110 Uiso 1 1 calc R
H2B H 1.0849 0.1062 0.9895 0.110 Uiso 1 1 calc R
C3 C 0.8403(5) 0.1223(5) 0.9390(5) 0.0948(12) Uani 1 1 d .
H3A H 0.8407 0.0434 1.0085 0.114 Uiso 1 1 calc R
H3B H 0.8503 0.2143 0.9940 0.114 Uiso 1 1 calc R
C4 C 0.6824(4) 0.1206(3) 0.8024(4) 0.0703(8) Uani 1 1 d .
H4A H 0.5964 0.1574 0.8324 0.084 Uiso 1 1 calc R
H4B H 0.6552 0.0200 0.7677 0.084 Uiso 1 1 calc R
C5 C 0.6860(3) 0.2105(3) 0.6714(3) 0.0519(6) Uani 1 1 d .
H5A H 0.5872 0.2319 0.5892 0.062 Uiso 1 1 calc R
C6 C 0.8245(3) 0.2614(3) 0.6674(2) 0.0449(5) Uani 1 1 d .
C7 C 0.8700(3) 0.2771(3) 0.4252(3) 0.0530(6) Uani 1 1 d .
H7A H 0.9690 0.2203 0.4788 0.064 Uiso 1 1 calc R
H7B H 0.8952 0.3512 0.3637 0.064 Uiso 1 1 calc R
C8 C 0.7385(3) 0.1774(3) 0.3192(3) 0.0480(6) Uani 1 1 d .
C9 C 0.7523(4) 0.0264(3) 0.3392(4) 0.0639(7) Uani 1 1 d .
H9A H 0.8443 -0.0127 0.4184 0.077 Uiso 1 1 calc R
C10 C 0.6327(5) -0.0662(4) 0.2440(5) 0.0772(9) Uani 1 1 d .
H10A H 0.6430 -0.1672 0.2599 0.093 Uiso 1 1 calc R
C11 C 0.4994(5) -0.0100(4) 0.1265(4) 0.0772(10) Uani 1 1 d .
H11A H 0.4201 -0.0728 0.0598 0.093 Uiso 1 1 calc R
C12 C 0.4807(4) 0.1416(4) 0.1054(4) 0.0738(8) Uani 1 1 d .
H12A H 0.3879 0.1803 0.0269 0.089 Uiso 1 1 calc R
C13 C 0.6011(3) 0.2329(3) 0.2021(3) 0.0591(6) Uani 1 1 d .
H13A H 0.5894 0.3340 0.1880 0.071 Uiso 1 1 calc R
C14 C 0.7709(3) 0.4906(2) 0.5168(3) 0.0487(5) Uani 1 1 d .
C15 C 0.7258(4) 0.5560(3) 0.6432(3) 0.0638(7) Uani 1 1 d .
H15A H 0.7934 0.5122 0.7421 0.077 Uiso 1 1 calc R
H15B H 0.6117 0.5341 0.6220 0.077 Uiso 1 1 calc R

loop_
_atom_site_aniso_label
_atom_site_aniso_U_11
_atom_site_aniso_U_22
_atom_site_aniso_U_33
_atom_site_aniso_U_23
_atom_site_aniso_U_13
_atom_site_aniso_U_12
Cl 0.0953(5) 0.0447(3) 0.1103(6) -0.0148(4) 0.0586(5) -0.0098(3)
O 0.0942(15) 0.0537(11) 0.0656(11) 0.0091(9) 0.0404(10) 0.0001(10)
N 0.0520(10) 0.0454(11) 0.0513(11) -0.0008(8) 0.0256(9) -0.0006(8)
C1 0.0541(14) 0.0692(19) 0.0618(15) 0.0029(14) 0.0142(11) -0.0066(13)
C2 0.077(2) 0.101(3) 0.087(2) 0.032(2) 0.0236(18) 0.017(2)
C3 0.103(3) 0.108(3) 0.083(2) 0.046(2) 0.046(2) 0.024(2)
C4 0.0782(18) 0.0528(16) 0.099(2) 0.0161(16) 0.0553(18) 0.0041(14)
C5 0.0522(13) 0.0442(13) 0.0603(14) -0.0031(11) 0.0233(11) 0.0011(10)
C6 0.0511(12) 0.0384(11) 0.0467(11) -0.0037(10) 0.0210(9) -0.0003(10)
C7 0.0560(14) 0.0527(15) 0.0597(14) -0.0058(12) 0.0328(12) -0.0015(11)
C8 0.0609(15) 0.0447(13) 0.0517(13) -0.0006(10) 0.0363(12) 0.0032(10)
C9 0.0672(18) 0.0524(16) 0.0782(18) 0.0048(13) 0.0353(15) 0.0143(12)
C10 0.087(2) 0.0494(15) 0.111(3) -0.0177(17) 0.057(2) -0.0073(15)
C11 0.082(2) 0.083(2) 0.080(2) -0.0334(18) 0.0467(18) -0.0331(18)
C12 0.0663(17) 0.098(3) 0.0549(15) 0.0028(16) 0.0221(13) -0.0038(17)
C13 0.0726(16) 0.0557(16) 0.0516(13) 0.0073(13) 0.0273(12) 0.0047(14)
C14 0.0512(14) 0.0424(12) 0.0523(13) -0.0024(11) 0.0202(11) -0.0066(10)
C15 0.0881(19) 0.0401(13) 0.0739(17) -0.0010(13) 0.0436(16) -0.0005(13)

loop_
_atom_type_symbol
_atom_type_description
_atom_type_scat_dispersion_real
_atom_type_scat_dispersion_imag
_atom_type_scat_source
C C 0.0033 0.0016 'International Tables Vol C Tables 4.2.6.8 and 6.1.1.4'
H H 0.0000 0.0000 'International Tables Vol C Tables 4.2.6.8 and 6.1.1.4'
N N 0.0061 0.0033 'International Tables Vol C Tables 4.2.6.8 and 6.1.1.4'
O O 0.0106 0.0060 'International Tables Vol C Tables 4.2.6.8 and 6.1.1.4'
Cl Cl 0.1484 0.1585 'International Tables Vol C Tables 4.2.6.8 and 6.1.1.4'

loop_
_geom_angle_atom_site_label_1
_geom_angle_atom_site_label_2
_geom_angle_atom_site_label_3
_geom_angle
C14 N C6 124.18(19)
C14 N C7 119.2(2)
C6 N C7 116.6(2)
C6 C1 C2 112.3(2)
C6 C1 H1A 109.1
C2 C1 H1A 109.1
C6 C1 H1B 109.1
C2 C1 H1B 109.1
H1A C1 H1B 107.9
C3 C2 C1 111.3(3)
C3 C2 H2A 109.4
C1 C2 H2A 109.4
C3 C2 H2B 109.4
C1 C2 H2B 109.4
H2A C2 H2B 108.0
C4 C3 C2 112.5(3)
C4 C3 H3A 109.1
C2 C3 H3A 109.1
C4 C3 H3B 109.1
C2 C3 H3B 109.1
H3A C3 H3B 107.8
C3 C4 C5 112.9(3)
C3 C4 H4A 109.0
C5 C4 H4A 109.0
C3 C4 H4B 109.0
C5 C4 H4B 109.0
H4A C4 H4B 107.8
C6 C5 C4 122.5(3)
C6 C5 H5A 118.7
C4 C5 H5A 118.7
C5 C6 N 120.5(2)
C5 C6 C1 123.1(2)
N C6 C1 116.4(2)
N C7 C8 112.57(18)
N C7 H7A 109.1
C8 C7 H7A 109.1
N C7 H7B 109.1
C8 C7 H7B 109.1
H7A C7 H7B 107.8
C13 C8 C9 118.4(3)
C13 C8 C7 121.2(2)
C9 C8 C7 120.4(3)
C10 C9 C8 121.1(3)
C10 C9 H9A 119.4
C8 C9 H9A 119.4
C11 C10 C9 119.8(3)
C11 C10 H10A 120.1
C9 C10 H10A 120.1
C10 C11 C12 120.3(3)
C10 C11 H11A 119.8
C12 C11 H11A 119.8
C13 C12 C11 119.2(3)
C13 C12 H12A 120.4
C11 C12 H12A 120.4
C8 C13 C12 121.1(3)
C8 C13 H13A 119.4
C12 C13 H13A 119.4
O C14 N 123.0(2)
O C14 C15 122.0(2)
N C14 C15 115.0(2)
C14 C15 Cl 110.72(18)
C14 C15 H15A 109.5
Cl C15 H15A 109.5
C14 C15 H15B 109.5
Cl C15 H15B 109.5
H15A C15 H15B 108.1

loop_
_geom_bond_atom_site_label_1
_geom_bond_atom_site_label_2
_geom_bond_distance
Cl C15 1.757(3)
O C14 1.206(3)
N C14 1.348(3)
N C6 1.434(3)
N C7 1.463(3)
C1 C6 1.499(4)
C1 C2 1.510(5)
C1 H1A 0.9700
C1 H1B 0.9700
C2 C3 1.491(5)
C2 H2A 0.9700
C2 H2B 0.9700
C3 C4 1.478(6)
C3 H3A 0.9700
C3 H3B 0.9700
C4 C5 1.488(4)
C4 H4A 0.9700
C4 H4B 0.9700
C5 C6 1.325(3)
C5 H5A 0.9300
C7 C8 1.501(4)
C7 H7A 0.9700
C7 H7B 0.9700
C8 C13 1.374(4)
C8 C9 1.386(4)
C9 C10 1.373(5)
C9 H9A 0.9300
C10 C11 1.358(5)
C10 H10A 0.9300
C11 C12 1.395(5)
C11 H11A 0.9300
C12 C13 1.373(4)
C12 H12A 0.9300
C13 H13A 0.9300
C14 C15 1.515(4)
C15 H15A 0.9700
C15 H15B 0.9700
